data_7111295
loop_
_publ_author_name
'Jahr, Holger C.'
'Nieger, Martin'
'Heinz D\"otz, Karl'

_publ_section_title
;
 Controlled haptotropic rearrangements -- towards a stereospecific
 molecular switch based on chiral arene chromium complexes
;
_journal_issue 23
_journal_name_full 'Chemical Communications'
_journal_page_first 2866
_journal_page_last 2867
_journal_paper_doi 10.1039/b307487k
_journal_year 2003
_chemical_formula_moiety 'C24 H32 Cr O5 Si'
_chemical_formula_sum 'C24 H32 Cr O5 Si'
_chemical_formula_weight 480.59
_chemical_name_systematic
Tricarbonyl[eta6-1,2,3,4,4a,8a-1-tert.butyldimethylsilyloxy-2,3-diethyl-4-methoxynaphthalene]chromium(0)
_space_group_IT_number 14
_symmetry_cell_setting monoclinic
_symmetry_Int_Tables_number 14
_symmetry_space_group_name_Hall '-P 2ybc'
_symmetry_space_group_name_H-M 'P 1 21/c 1'
_atom_sites_solution_hydrogens geom
_atom_sites_solution_primary direct
_atom_sites_solution_secondary difmap
_audit_creation_method SHELXL-97
_cell_angle_alpha 90.00
_cell_angle_beta 106.186(1)
_cell_angle_gamma 90.00
_cell_formula_units_Z 4
_cell_length_a 11.4329(3)
_cell_length_b 12.4050(3)
_cell_length_c 18.1159(5)
_cell_measurement_reflns_used 4717
_cell_measurement_temperature 123(2)
_cell_measurement_theta_max 27.5
_cell_measurement_theta_min 1
_cell_volume 2467.45(11)
_computing_cell_refinement DENZO-SMN
_computing_data_collection Collect
_computing_data_reduction DENZO-SMN
_computing_molecular_graphics XP
_computing_publication_material 'SHELXL-97 (Sheldrick, 1997)'
_computing_structure_refinement 'SHELXL-97 (Sheldrick, 1997)'
_computing_structure_solution 'SHELXS-97 (Sheldrick, 1990)'
_diffrn_ambient_temperature 123(2)
_diffrn_measured_fraction_theta_full 0.996
_diffrn_measured_fraction_theta_max 0.996
_diffrn_measurement_device_type 'Nonius KappaCCD'
_diffrn_measurement_method 'rotation in phi and omega, 1 deg.'
_diffrn_radiation_monochromator graphite
_diffrn_radiation_source 'fine-focus sealed tube'
_diffrn_radiation_type MoK\a
_diffrn_radiation_wavelength 0.71073
_diffrn_reflns_av_R_equivalents 0.0346
_diffrn_reflns_av_sigmaI/netI 0.0538
_diffrn_reflns_limit_h_max 13
_diffrn_reflns_limit_h_min -10
_diffrn_reflns_limit_k_max 14
_diffrn_reflns_limit_k_min -13
_diffrn_reflns_limit_l_max 18
_diffrn_reflns_limit_l_min -21
_diffrn_reflns_number 12750
_diffrn_reflns_theta_full 25.00
_diffrn_reflns_theta_max 25.00
_diffrn_reflns_theta_min 2.86
_diffrn_standards_decay_% none
_exptl_absorpt_coefficient_mu 0.543
_exptl_absorpt_correction_type none
_exptl_crystal_colour red
_exptl_crystal_density_diffrn 1.294
_exptl_crystal_density_meas ?
_exptl_crystal_density_method 'not measured'
_exptl_crystal_description plates
_exptl_crystal_F_000 1016
_exptl_crystal_size_max 0.30
_exptl_crystal_size_mid 0.15
_exptl_crystal_size_min 0.10
_refine_diff_density_max 0.427
_refine_diff_density_min -0.403
_refine_diff_density_rms 0.063
_refine_ls_extinction_method none
_refine_ls_goodness_of_fit_ref 1.060
_refine_ls_hydrogen_treatment riding
_refine_ls_matrix_type full
_refine_ls_number_parameters 280
_refine_ls_number_reflns 4322
_refine_ls_number_restraints 0
_refine_ls_restrained_S_all 1.060
_refine_ls_R_factor_all 0.0544
_refine_ls_R_factor_gt 0.0377
_refine_ls_shift/su_max 0.000
_refine_ls_shift/su_mean 0.000
_refine_ls_structure_factor_coef Fsqd
_refine_ls_weighting_details 'calc w=1/[\s^2^(Fo^2^)+(0.0452P)^2^+0.3306P] where P=(Fo^2^+2Fc^2^)/3'
_refine_ls_weighting_scheme calc
_refine_ls_wR_factor_gt 0.0923
_refine_ls_wR_factor_ref 0.0974
_reflns_number_gt 3318
_reflns_number_total 4322
_reflns_threshold_expression >2sigma(I)
_cod_data_source_file b307487ksup1.cif
_cod_data_source_block doe165
_cod_depositor_comments
;
The following automatic conversions were performed:

'_exptl_crystal_density_meas' value 'none' was changed to '?' - the
value is perceived as not measured.

Automatic conversion script
Id: cif_fix_values 3008 2015-01-20 13:52:24Z robertas 
;
_cod_original_sg_symbol_H-M P2(1)/c
_cod_database_code 7111295

loop_
_symmetry_equiv_pos_as_xyz
'x, y, z'
'-x, y+1/2, -z+1/2'
'-x, -y, -z'
'x, -y-1/2, z-1/2'

loop_
_atom_site_label
_atom_site_type_symbol
_atom_site_fract_x
_atom_site_fract_y
_atom_site_fract_z
_atom_site_U_iso_or_equiv
_atom_site_adp_type
_atom_site_occupancy
_atom_site_symmetry_multiplicity
_atom_site_calc_flag
_atom_site_refinement_flags
Cr1 Cr 0.65624(3) 0.34819(3) 0.35789(2) 0.01804(13) Uani 1 1 d .
C1A C 0.6157(2) 0.29284(19) 0.44102(15) 0.0257(6) Uani 1 1 d .
O1A O 0.58774(18) 0.25620(15) 0.49251(11) 0.0423(5) Uani 1 1 d .
C1B C 0.8160(2) 0.3219(2) 0.40723(16) 0.0312(7) Uani 1 1 d .
O1B O 0.91642(17) 0.30177(17) 0.43970(12) 0.0532(6) Uani 1 1 d .
C1C C 0.6486(2) 0.2105(2) 0.32184(14) 0.0260(6) Uani 1 1 d .
O1C O 0.64696(18) 0.12163(14) 0.30046(11) 0.0425(5) Uani 1 1 d .
C1 C 0.6794(2) 0.46430(17) 0.26519(13) 0.0178(5) Uani 1 1 d .
C2 C 0.57056(19) 0.40598(17) 0.23614(13) 0.0175(5) Uani 1 1 d .
C3 C 0.4801(2) 0.40485(17) 0.27720(13) 0.0181(5) Uani 1 1 d .
C4 C 0.5025(2) 0.46151(18) 0.34668(13) 0.0184(5) Uani 1 1 d .
C4A C 0.6108(2) 0.52381(17) 0.37649(13) 0.0180(5) Uani 1 1 d .
C5 C 0.6323(2) 0.58355(18) 0.44692(14) 0.0244(6) Uani 1 1 d .
H5 H 0.5747 0.5808 0.4759 0.029 Uiso 1 1 calc R
C6 C 0.7342(2) 0.6436(2) 0.47195(15) 0.0307(6) Uani 1 1 d .
H6 H 0.7470 0.6838 0.5181 0.037 Uiso 1 1 calc R
C7 C 0.8222(2) 0.6475(2) 0.43047(15) 0.0313(6) Uani 1 1 d .
H7 H 0.8927 0.6911 0.4488 0.038 Uiso 1 1 calc R
C8 C 0.8074(2) 0.58943(19) 0.36446(14) 0.0258(6) Uani 1 1 d .
H8 H 0.8682 0.5915 0.3379 0.031 Uiso 1 1 calc R
C8A C 0.7001(2) 0.52532(17) 0.33523(13) 0.0182(5) Uani 1 1 d .
O1 O 0.75998(13) 0.47490(12) 0.22260(9) 0.0212(4) Uani 1 1 d .
Si1 Si 0.88525(6) 0.41368(5) 0.21355(4) 0.02242(18) Uani 1 1 d .
C11 C 0.8644(2) 0.2658(2) 0.20449(17) 0.0376(7) Uani 1 1 d .
H11A H 0.7948 0.2494 0.1603 0.056 Uiso 1 1 calc R
H11B H 0.8492 0.2371 0.2514 0.056 Uiso 1 1 calc R
H11C H 0.9381 0.2327 0.1970 0.056 Uiso 1 1 calc R
C12 C 1.0179(2) 0.4410(2) 0.29784(16) 0.0380(7) Uani 1 1 d .
H12A H 1.0308 0.5190 0.3037 0.057 Uiso 1 1 calc R
H12B H 1.0908 0.4069 0.2899 0.057 Uiso 1 1 calc R
H12C H 1.0020 0.4116 0.3443 0.057 Uiso 1 1 calc R
C13 C 0.9082(2) 0.4735(2) 0.12354(14) 0.0261(6) Uani 1 1 d .
C14 C 0.8068(3) 0.4398(3) 0.05373(18) 0.0788(13) Uani 1 1 d .
H14A H 0.7285 0.4651 0.0593 0.118 Uiso 1 1 calc R
H14B H 0.8055 0.3610 0.0494 0.118 Uiso 1 1 calc R
H14C H 0.8210 0.4715 0.0074 0.118 Uiso 1 1 calc R
C15 C 0.9087(5) 0.5957(3) 0.1261(2) 0.0932(15) Uani 1 1 d .
H15A H 0.8310 0.6214 0.1324 0.140 Uiso 1 1 calc R
H15B H 0.9199 0.6241 0.0780 0.140 Uiso 1 1 calc R
H15C H 0.9755 0.6205 0.1694 0.140 Uiso 1 1 calc R
C16 C 1.0275(3) 0.4343(4) 0.1126(2) 0.0880(15) Uani 1 1 d .
H16A H 1.0946 0.4559 0.1569 0.132 Uiso 1 1 calc R
H16B H 1.0395 0.4661 0.0657 0.132 Uiso 1 1 calc R
H16C H 1.0258 0.3555 0.1081 0.132 Uiso 1 1 calc R
C21 C 0.5458(2) 0.35250(18) 0.15832(13) 0.0218(5) Uani 1 1 d .
H21A H 0.4999 0.2848 0.1583 0.026 Uiso 1 1 calc R
H21B H 0.6239 0.3341 0.1479 0.026 Uiso 1 1 calc R
C22 C 0.4721(2) 0.4278(2) 0.09512(14) 0.0341(7) Uani 1 1 d .
H22A H 0.4565 0.3919 0.0451 0.051 Uiso 1 1 calc R
H22B H 0.5182 0.4942 0.0946 0.051 Uiso 1 1 calc R
H22C H 0.3944 0.4453 0.1052 0.051 Uiso 1 1 calc R
C31 C 0.3583(2) 0.34708(19) 0.24747(14) 0.0256(6) Uani 1 1 d .
H31A H 0.3507 0.3221 0.1944 0.031 Uiso 1 1 calc R
H31B H 0.2923 0.3999 0.2448 0.031 Uiso 1 1 calc R
C32 C 0.3382(2) 0.2507(2) 0.29485(16) 0.0368(7) Uani 1 1 d .
H32A H 0.2579 0.2193 0.2710 0.055 Uiso 1 1 calc R
H32B H 0.3425 0.2745 0.3471 0.055 Uiso 1 1 calc R
H32C H 0.4014 0.1965 0.2968 0.055 Uiso 1 1 calc R
O4 O 0.41821(13) 0.45926(12) 0.38834(9) 0.0216(4) Uani 1 1 d .
C41 C 0.3358(2) 0.54986(19) 0.37254(15) 0.0263(6) Uani 1 1 d .
H41A H 0.2782 0.5439 0.4035 0.039 Uiso 1 1 calc R
H41B H 0.2910 0.5503 0.3179 0.039 Uiso 1 1 calc R
H41C H 0.3823 0.6169 0.3855 0.039 Uiso 1 1 calc R

loop_
_atom_site_aniso_label
_atom_site_aniso_U_11
_atom_site_aniso_U_22
_atom_site_aniso_U_33
_atom_site_aniso_U_23
_atom_site_aniso_U_13
_atom_site_aniso_U_12
Cr1 0.0205(2) 0.0161(2) 0.0186(2) 0.00170(16) 0.00715(16) 0.00100(16)
C1A 0.0329(14) 0.0188(13) 0.0263(15) 0.0004(12) 0.0099(12) 0.0075(11)
O1A 0.0661(14) 0.0369(11) 0.0337(11) 0.0132(9) 0.0302(10) 0.0110(10)
C1B 0.0328(15) 0.0260(14) 0.0335(16) 0.0075(12) 0.0071(13) 0.0006(12)
O1B 0.0289(11) 0.0617(14) 0.0583(14) 0.0189(11) -0.0052(10) 0.0077(10)
C1C 0.0302(14) 0.0278(15) 0.0225(14) 0.0040(12) 0.0117(11) -0.0008(11)
O1C 0.0689(14) 0.0220(10) 0.0436(13) -0.0051(9) 0.0269(11) -0.0020(9)
C1 0.0197(12) 0.0154(12) 0.0193(13) 0.0039(10) 0.0072(10) 0.0024(10)
C2 0.0191(12) 0.0159(12) 0.0179(13) 0.0036(10) 0.0058(10) 0.0035(10)
C3 0.0205(12) 0.0164(12) 0.0170(13) 0.0022(10) 0.0046(10) 0.0031(10)
C4 0.0194(12) 0.0175(12) 0.0204(13) 0.0055(10) 0.0090(10) 0.0026(10)
C4A 0.0219(12) 0.0147(12) 0.0169(13) 0.0031(10) 0.0050(10) 0.0044(10)
C5 0.0331(14) 0.0195(13) 0.0214(14) -0.0011(11) 0.0089(11) 0.0006(11)
C6 0.0370(15) 0.0319(15) 0.0208(14) -0.0077(12) 0.0041(12) -0.0030(12)
C7 0.0296(14) 0.0286(15) 0.0300(15) -0.0031(13) -0.0008(12) -0.0106(12)
C8 0.0236(13) 0.0256(14) 0.0272(15) 0.0038(12) 0.0055(11) -0.0038(11)
C8A 0.0197(12) 0.0168(13) 0.0174(13) 0.0034(10) 0.0041(10) 0.0017(10)
O1 0.0204(8) 0.0230(9) 0.0239(9) 0.0032(7) 0.0121(7) 0.0005(7)
Si1 0.0184(3) 0.0240(4) 0.0272(4) 0.0024(3) 0.0101(3) 0.0007(3)
C11 0.0312(15) 0.0285(15) 0.059(2) 0.0066(14) 0.0217(14) 0.0085(12)
C12 0.0231(14) 0.0555(19) 0.0355(17) 0.0029(14) 0.0082(12) 0.0032(13)
C13 0.0214(13) 0.0336(15) 0.0264(14) -0.0003(12) 0.0117(11) -0.0018(11)
C14 0.057(2) 0.147(4) 0.0298(19) 0.011(2) 0.0065(16) -0.042(2)
C15 0.191(5) 0.040(2) 0.075(3) 0.0052(19) 0.083(3) -0.025(2)
C16 0.064(2) 0.145(4) 0.078(3) 0.058(3) 0.056(2) 0.058(2)
C21 0.0205(12) 0.0263(14) 0.0202(13) -0.0028(11) 0.0084(10) 0.0011(10)
C22 0.0382(15) 0.0457(17) 0.0178(14) -0.0008(12) 0.0071(12) 0.0092(13)
C31 0.0210(12) 0.0340(15) 0.0233(14) -0.0038(12) 0.0085(11) -0.0058(11)
C32 0.0342(15) 0.0374(16) 0.0397(17) -0.0081(14) 0.0117(13) -0.0166(13)
O4 0.0248(9) 0.0208(9) 0.0239(9) 0.0020(7) 0.0144(7) 0.0036(7)
C41 0.0251(13) 0.0265(14) 0.0312(15) 0.0020(12) 0.0141(11) 0.0074(11)

loop_
_atom_type_symbol
_atom_type_description
_atom_type_scat_dispersion_real
_atom_type_scat_dispersion_imag
_atom_type_scat_source
C C 0.0033 0.0016 'International Tables Vol C Tables 4.2.6.8 and 6.1.1.4'
H H 0.0000 0.0000 'International Tables Vol C Tables 4.2.6.8 and 6.1.1.4'
O O 0.0106 0.0060 'International Tables Vol C Tables 4.2.6.8 and 6.1.1.4'
Si Si 0.0817 0.0704 'International Tables Vol C Tables 4.2.6.8 and 6.1.1.4'
Cr Cr 0.3209 0.6236 'International Tables Vol C Tables 4.2.6.8 and 6.1.1.4'

loop_
_geom_angle_atom_site_label_1
_geom_angle_atom_site_label_2
_geom_angle_atom_site_label_3
_geom_angle
C1C Cr1 C1B 87.11(11)
C1C Cr1 C1A 86.88(11)
C1B Cr1 C1A 88.77(11)
C1C Cr1 C4 127.19(10)
C1B Cr1 C4 144.91(10)
C1A Cr1 C4 86.38(9)
C1C Cr1 C3 96.63(9)
C1B Cr1 C3 165.45(10)
C1A Cr1 C3 105.44(10)
C4 Cr1 C3 36.60(8)
C1C Cr1 C2 89.03(9)
C1B Cr1 C2 129.44(10)
C1A Cr1 C2 141.31(10)
C4 Cr1 C2 66.01(8)
C3 Cr1 C2 37.03(8)
C1C Cr1 C1 109.35(10)
C1B Cr1 C1 99.63(10)
C1A Cr1 C1 161.94(9)
C4 Cr1 C1 77.53(8)
C3 Cr1 C1 65.85(8)
C2 Cr1 C1 36.07(8)
C1C Cr1 C4A 162.94(9)
C1B Cr1 C4A 109.58(10)
C1A Cr1 C4A 96.68(9)
C4 Cr1 C4A 37.06(8)
C3 Cr1 C4A 66.33(8)
C2 Cr1 C4A 77.74(8)
C1 Cr1 C4A 65.48(8)
C1C Cr1 C8A 144.78(10)
C1B Cr1 C8A 91.12(9)
C1A Cr1 C8A 128.28(10)
C4 Cr1 C8A 65.63(8)
C3 Cr1 C8A 77.70(8)
C2 Cr1 C8A 65.38(8)
C1 Cr1 C8A 36.47(8)
C4A Cr1 C8A 36.03(8)
O1A C1A Cr1 178.3(2)
O1B C1B Cr1 177.5(2)
O1C C1C Cr1 177.9(2)
O1 C1 C2 120.3(2)
O1 C1 C8A 118.51(19)
C2 C1 C8A 120.7(2)
O1 C1 Cr1 135.45(15)
C2 C1 Cr1 71.29(13)
C8A C1 Cr1 73.00(13)
C1 C2 C3 120.1(2)
C1 C2 C21 119.4(2)
C3 C2 C21 120.3(2)
C1 C2 Cr1 72.64(13)
C3 C2 Cr1 70.76(13)
C21 C2 Cr1 133.38(15)
C4 C3 C2 118.9(2)
C4 C3 C31 118.2(2)
C2 C3 C31 122.8(2)
C4 C3 Cr1 70.50(12)
C2 C3 Cr1 72.22(12)
C31 C3 Cr1 130.37(16)
O4 C4 C3 120.0(2)
O4 C4 C4A 117.9(2)
C3 C4 C4A 122.1(2)
O4 C4 Cr1 126.45(15)
C3 C4 Cr1 72.89(13)
C4A C4 Cr1 74.15(13)
C8A C4A C4 118.7(2)
C8A C4A C5 119.3(2)
C4 C4A C5 121.9(2)
C8A C4A Cr1 73.12(13)
C4 C4A Cr1 68.79(12)
C5 C4A Cr1 129.28(15)
C6 C5 C4A 120.0(2)
C6 C5 H5 120.0
C4A C5 H5 120.0
C5 C6 C7 121.0(2)
C5 C6 H6 119.5
C7 C6 H6 119.5
C8 C7 C6 120.9(2)
C8 C7 H7 119.5
C6 C7 H7 119.5
C7 C8 C8A 120.0(2)
C7 C8 H8 120.0
C8A C8 H8 120.0
C4A C8A C8 118.6(2)
C4A C8A C1 119.4(2)
C8 C8A C1 122.1(2)
C4A C8A Cr1 70.86(13)
C8 C8A Cr1 131.77(16)
C1 C8A Cr1 70.54(12)
C1 O1 Si1 138.21(14)
O1 Si1 C11 111.51(10)
O1 Si1 C12 111.24(11)
C11 Si1 C12 108.01(13)
O1 Si1 C13 103.72(10)
C11 Si1 C13 111.14(13)
C12 Si1 C13 111.23(12)
Si1 C11 H11A 109.5
Si1 C11 H11B 109.5
H11A C11 H11B 109.5
Si1 C11 H11C 109.5
H11A C11 H11C 109.5
H11B C11 H11C 109.5
Si1 C12 H12A 109.5
Si1 C12 H12B 109.5
H12A C12 H12B 109.5
Si1 C12 H12C 109.5
H12A C12 H12C 109.5
H12B C12 H12C 109.5
C16 C13 C15 109.2(3)
C16 C13 C14 108.0(3)
C15 C13 C14 107.2(3)
C16 C13 Si1 109.69(19)
C15 C13 Si1 111.7(2)
C14 C13 Si1 110.88(19)
C13 C14 H14A 109.5
C13 C14 H14B 109.5
H14A C14 H14B 109.5
C13 C14 H14C 109.5
H14A C14 H14C 109.5
H14B C14 H14C 109.5
C13 C15 H15A 109.5
C13 C15 H15B 109.5
H15A C15 H15B 109.5
C13 C15 H15C 109.5
H15A C15 H15C 109.5
H15B C15 H15C 109.5
C13 C16 H16A 109.5
C13 C16 H16B 109.5
H16A C16 H16B 109.5
C13 C16 H16C 109.5
H16A C16 H16C 109.5
H16B C16 H16C 109.5
C2 C21 C22 110.49(19)
C2 C21 H21A 109.6
C22 C21 H21A 109.6
C2 C21 H21B 109.6
C22 C21 H21B 109.6
H21A C21 H21B 108.1
C21 C22 H22A 109.5
C21 C22 H22B 109.5
H22A C22 H22B 109.5
C21 C22 H22C 109.5
H22A C22 H22C 109.5
H22B C22 H22C 109.5
C3 C31 C32 115.8(2)
C3 C31 H31A 108.3
C32 C31 H31A 108.3
C3 C31 H31B 108.3
C32 C31 H31B 108.3
H31A C31 H31B 107.4
C31 C32 H32A 109.5
C31 C32 H32B 109.5
H32A C32 H32B 109.5
C31 C32 H32C 109.5
H32A C32 H32C 109.5
H32B C32 H32C 109.5
C4 O4 C41 113.10(17)
O4 C41 H41A 109.5
O4 C41 H41B 109.5
H41A C41 H41B 109.5
O4 C41 H41C 109.5
H41A C41 H41C 109.5
H41B C41 H41C 109.5

loop_
_geom_bond_atom_site_label_1
_geom_bond_atom_site_label_2
_geom_bond_distance
Cr1 C1C 1.822(3)
Cr1 C1B 1.825(3)
Cr1 C1A 1.828(3)
Cr1 C4 2.216(2)
Cr1 C3 2.246(2)
Cr1 C2 2.266(2)
Cr1 C1 2.283(2)
Cr1 C4A 2.286(2)
Cr1 C8A 2.316(2)
Cr1 Zar 1.768(2)
C1A O1A 1.160(3)
C1B O1B 1.162(3)
C1C O1C 1.167(3)
C1 O1 1.363(3)
C1 C2 1.408(3)
C1 C8A 1.439(3)
C2 C3 1.433(3)
C2 C21 1.512(3)
C3 C4 1.402(3)
C3 C31 1.525(3)
C4 O4 1.380(3)
C4 C4A 1.432(3)
C4A C8A 1.423(3)
C4A C5 1.436(3)
C5 C6 1.351(3)
C5 H5 0.9500
C6 C7 1.414(4)
C6 H6 0.9500
C7 C8 1.365(3)
C7 H7 0.9500
C8 C8A 1.434(3)
C8 H8 0.9500
O1 Si1 1.6690(16)
Si1 C11 1.851(3)
Si1 C12 1.859(3)
Si1 C13 1.875(3)
C11 H11A 0.9800
C11 H11B 0.9800
C11 H11C 0.9800
C12 H12A 0.9800
C12 H12B 0.9800
C12 H12C 0.9800
C13 C16 1.513(4)
C13 C15 1.516(4)
C13 C14 1.517(4)
C14 H14A 0.9800
C14 H14B 0.9800
C14 H14C 0.9800
C15 H15A 0.9800
C15 H15B 0.9800
C15 H15C 0.9800
C16 H16A 0.9800
C16 H16B 0.9800
C16 H16C 0.9800
C21 C22 1.534(3)
C21 H21A 0.9900
C21 H21B 0.9900
C22 H22A 0.9800
C22 H22B 0.9800
C22 H22C 0.9800
C31 C32 1.526(3)
C31 H31A 0.9900
C31 H31B 0.9900
C32 H32A 0.9800
C32 H32B 0.9800
C32 H32C 0.9800
O4 C41 1.443(3)
C41 H41A 0.9800
C41 H41B 0.9800
C41 H41C 0.9800

loop_
_geom_hbond_atom_site_label_D
_geom_hbond_atom_site_label_H
_geom_hbond_atom_site_label_A
_geom_hbond_distance_DH
_geom_hbond_distance_HA
_geom_hbond_distance_DA
_geom_hbond_angle_DHA
_geom_hbond_site_symmetry_A
C41 H41C O1A 0.98 2.66 3.367(3) 129.6 3_666
C7 H7 O1B 0.95 2.53 3.307(3) 139.3 3_766
C41 H41B O1C 0.98 2.59 3.316(3) 130.6 2_655
C5 H5 O4 0.95 2.49 3.238(3) 135.8 3_666

loop_
_geom_torsion_atom_site_label_1
_geom_torsion_atom_site_label_2
_geom_torsion_atom_site_label_3
_geom_torsion_atom_site_label_4
_geom_torsion
C1C Cr1 C1A O1A -46(8)
C1B Cr1 C1A O1A -133(8)
C4 Cr1 C1A O1A 82(8)
C3 Cr1 C1A O1A 50(8)
C2 Cr1 C1A O1A 39(8)
C1 Cr1 C1A O1A 109(8)
C4A Cr1 C1A O1A 118(8)
C8A Cr1 C1A O1A 137(8)
C1C Cr1 C1B O1B -50(6)
C1A Cr1 C1B O1B 37(6)
C4 Cr1 C1B O1B 119(6)
C3 Cr1 C1B O1B -155(6)
C2 Cr1 C1B O1B -136(6)
C1 Cr1 C1B O1B -159(6)
C4A Cr1 C1B O1B 134(6)
C8A Cr1 C1B O1B 166(6)
C1B Cr1 C1C O1C 18(7)
C1A Cr1 C1C O1C -71(7)
C4 Cr1 C1C O1C -154(7)
C3 Cr1 C1C O1C -176(100)
C2 Cr1 C1C O1C 147(7)
C1 Cr1 C1C O1C 117(7)
C4A Cr1 C1C O1C -174(100)
C8A Cr1 C1C O1C 106(7)
C1C Cr1 C1 O1 -55.3(2)
C1B Cr1 C1 O1 35.0(2)
C1A Cr1 C1 O1 151.7(3)
C4 Cr1 C1 O1 179.3(2)
C3 Cr1 C1 O1 -144.0(2)
C2 Cr1 C1 O1 -114.5(3)
C4A Cr1 C1 O1 142.2(2)
C8A Cr1 C1 O1 113.6(3)
C1C Cr1 C1 C2 59.17(15)
C1B Cr1 C1 C2 149.48(15)
C1A Cr1 C1 C2 -93.8(3)
C4 Cr1 C1 C2 -66.18(14)
C3 Cr1 C1 C2 -29.49(13)
C4A Cr1 C1 C2 -103.29(14)
C8A Cr1 C1 C2 -131.85(19)
C1C Cr1 C1 C8A -168.98(13)
C1B Cr1 C1 C8A -78.67(15)
C1A Cr1 C1 C8A 38.1(3)
C4 Cr1 C1 C8A 65.67(13)
C3 Cr1 C1 C8A 102.36(14)
C2 Cr1 C1 C8A 131.85(19)
C4A Cr1 C1 C8A 28.56(12)
O1 C1 C2 C3 -173.16(19)
C8A C1 C2 C3 -1.4(3)
Cr1 C1 C2 C3 54.51(19)
O1 C1 C2 C21 1.8(3)
C8A C1 C2 C21 173.54(19)
Cr1 C1 C2 C21 -130.52(19)
O1 C1 C2 Cr1 132.33(19)
C8A C1 C2 Cr1 -55.93(18)
C1C Cr1 C2 C1 -125.88(15)
C1B Cr1 C2 C1 -40.42(18)
C1A Cr1 C2 C1 150.34(16)
C4 Cr1 C2 C1 102.11(15)
C3 Cr1 C2 C1 131.8(2)
C4A Cr1 C2 C1 64.97(13)
C8A Cr1 C2 C1 29.14(13)
C1C Cr1 C2 C3 102.37(15)
C1B Cr1 C2 C3 -172.18(14)
C1A Cr1 C2 C3 18.6(2)
C4 Cr1 C2 C3 -29.65(13)
C1 Cr1 C2 C3 -131.8(2)
C4A Cr1 C2 C3 -66.79(13)
C8A Cr1 C2 C3 -102.61(14)
C1C Cr1 C2 C21 -11.6(2)
C1B Cr1 C2 C21 73.9(2)
C1A Cr1 C2 C21 -95.4(3)
C4 Cr1 C2 C21 -143.6(2)
C3 Cr1 C2 C21 -114.0(3)
C1 Cr1 C2 C21 114.3(3)
C4A Cr1 C2 C21 179.3(2)
C8A Cr1 C2 C21 143.4(2)
C1 C2 C3 C4 -0.7(3)
C21 C2 C3 C4 -175.61(19)
Cr1 C2 C3 C4 54.71(18)
C1 C2 C3 C31 177.5(2)
C21 C2 C3 C31 2.6(3)
Cr1 C2 C3 C31 -127.1(2)
C1 C2 C3 Cr1 -55.40(19)
C21 C2 C3 Cr1 129.68(19)
C1C Cr1 C3 C4 149.78(15)
C1B Cr1 C3 C4 -106.0(4)
C1A Cr1 C3 C4 61.20(15)
C2 Cr1 C3 C4 -130.7(2)
C1 Cr1 C3 C4 -101.95(15)
C4A Cr1 C3 C4 -29.41(13)
C8A Cr1 C3 C4 -65.49(14)
C1C Cr1 C3 C2 -79.49(15)
C1B Cr1 C3 C2 24.7(5)
C1A Cr1 C3 C2 -168.08(14)
C4 Cr1 C3 C2 130.7(2)
C1 Cr1 C3 C2 28.77(13)
C4A Cr1 C3 C2 101.31(14)
C8A Cr1 C3 C2 65.23(13)
C1C Cr1 C3 C31 38.8(2)
C1B Cr1 C3 C31 143.0(4)
C1A Cr1 C3 C31 -49.8(2)
C4 Cr1 C3 C31 -111.0(3)
C2 Cr1 C3 C31 118.3(3)
C1 Cr1 C3 C31 147.1(2)
C4A Cr1 C3 C31 -140.4(2)
C8A Cr1 C3 C31 -176.5(2)
C2 C3 C4 O4 -178.24(19)
C31 C3 C4 O4 3.4(3)
Cr1 C3 C4 O4 -122.69(19)
C2 C3 C4 C4A 2.4(3)
C31 C3 C4 C4A -175.9(2)
Cr1 C3 C4 C4A 57.95(19)
C2 C3 C4 Cr1 -55.54(18)
C31 C3 C4 Cr1 126.14(19)
C1C Cr1 C4 O4 76.2(2)
C1B Cr1 C4 O4 -89.8(2)
C1A Cr1 C4 O4 -7.12(19)
C3 Cr1 C4 O4 115.1(2)
C2 Cr1 C4 O4 145.0(2)
C1 Cr1 C4 O4 -178.8(2)
C4A Cr1 C4 O4 -113.2(2)
C8A Cr1 C4 O4 -142.4(2)
C1C Cr1 C4 C3 -38.87(19)
C1B Cr1 C4 C3 155.15(18)
C1A Cr1 C4 C3 -122.18(15)
C2 Cr1 C4 C3 29.97(13)
C1 Cr1 C4 C3 66.10(14)
C4A Cr1 C4 C3 131.7(2)
C8A Cr1 C4 C3 102.58(15)
C1C Cr1 C4 C4A -170.59(14)
C1B Cr1 C4 C4A 23.4(2)
C1A Cr1 C4 C4A 106.10(15)
C3 Cr1 C4 C4A -131.7(2)
C2 Cr1 C4 C4A -101.75(14)
C1 Cr1 C4 C4A -65.63(13)
C8A Cr1 C4 C4A -29.15(13)
O4 C4 C4A C8A 178.66(18)
C3 C4 C4A C8A -2.0(3)
Cr1 C4 C4A C8A 55.40(18)
O4 C4 C4A C5 -0.7(3)
C3 C4 C4A C5 178.7(2)
Cr1 C4 C4A C5 -123.9(2)
O4 C4 C4A Cr1 123.27(19)
C3 C4 C4A Cr1 -57.37(19)
C1C Cr1 C4A C8A -104.7(3)
C1B Cr1 C4A C8A 63.00(15)
C1A Cr1 C4A C8A 154.07(14)
C4 Cr1 C4A C8A -131.04(19)
C3 Cr1 C4A C8A -101.96(14)
C2 Cr1 C4A C8A -64.79(13)
C1 Cr1 C4A C8A -28.89(12)
C1C Cr1 C4A C4 26.3(4)
C1B Cr1 C4A C4 -165.97(15)
C1A Cr1 C4A C4 -74.90(15)
C3 Cr1 C4A C4 29.07(13)
C2 Cr1 C4A C4 66.25(13)
C1 Cr1 C4A C4 102.15(14)
C8A Cr1 C4A C4 131.04(19)
C1C Cr1 C4A C5 140.9(3)
C1B Cr1 C4A C5 -51.4(2)
C1A Cr1 C4A C5 39.6(2)
C4 Cr1 C4A C5 114.5(3)
C3 Cr1 C4A C5 143.6(2)
C2 Cr1 C4A C5 -179.2(2)
C1 Cr1 C4A C5 -143.3(2)
C8A Cr1 C4A C5 -114.4(3)
C8A C4A C5 C6 2.4(3)
C4 C4A C5 C6 -178.2(2)
Cr1 C4A C5 C6 94.1(3)
C4A C5 C6 C7 -1.1(4)
C5 C6 C7 C8 -0.9(4)
C6 C7 C8 C8A 1.5(4)
C4 C4A C8A C8 178.8(2)
C5 C4A C8A C8 -1.8(3)
Cr1 C4A C8A C8 -127.9(2)
C4 C4A C8A C1 -0.2(3)
C5 C4A C8A C1 179.17(19)
Cr1 C4A C8A C1 53.13(18)
C4 C4A C8A Cr1 -53.32(18)
C5 C4A C8A Cr1 126.04(19)
C7 C8 C8A C4A -0.1(3)
C7 C8 C8A C1 178.9(2)
C7 C8 C8A Cr1 -89.3(3)
O1 C1 C8A C4A 173.73(18)
C2 C1 C8A C4A 1.9(3)
Cr1 C1 C8A C4A -53.28(18)
O1 C1 C8A C8 -5.2(3)
C2 C1 C8A C8 -177.1(2)
Cr1 C1 C8A C8 127.8(2)
O1 C1 C8A Cr1 -132.99(18)
C2 C1 C8A Cr1 55.13(18)
C1C Cr1 C8A C4A 150.53(17)
C1B Cr1 C8A C4A -122.90(15)
C1A Cr1 C8A C4A -33.59(17)
C4 Cr1 C8A C4A 29.94(12)
C3 Cr1 C8A C4A 66.50(13)
C2 Cr1 C8A C4A 103.47(14)
C1 Cr1 C8A C4A 132.31(18)
C1C Cr1 C8A C8 -97.8(3)
C1B Cr1 C8A C8 -11.3(3)
C1A Cr1 C8A C8 78.0(3)
C4 Cr1 C8A C8 141.6(3)
C3 Cr1 C8A C8 178.1(3)
C2 Cr1 C8A C8 -144.9(3)
C1 Cr1 C8A C8 -116.1(3)
C4A Cr1 C8A C8 111.6(3)
C1C Cr1 C8A C1 18.2(2)
C1B Cr1 C8A C1 104.79(15)
C1A Cr1 C8A C1 -165.90(13)
C4 Cr1 C8A C1 -102.38(14)
C3 Cr1 C8A C1 -65.82(13)
C2 Cr1 C8A C1 -28.84(12)
C4A Cr1 C8A C1 -132.31(18)
C2 C1 O1 Si1 -94.6(3)
C8A C1 O1 Si1 93.4(3)
Cr1 C1 O1 Si1 -1.0(4)
C1 O1 Si1 C11 48.7(2)
C1 O1 Si1 C12 -72.0(2)
C1 O1 Si1 C13 168.3(2)
O1 Si1 C13 C16 173.8(2)
C11 Si1 C13 C16 -66.3(3)
C12 Si1 C13 C16 54.1(3)
O1 Si1 C13 C15 52.5(3)
C11 Si1 C13 C15 172.5(2)
C12 Si1 C13 C15 -67.1(3)
O1 Si1 C13 C14 -67.0(2)
C11 Si1 C13 C14 52.9(3)
C12 Si1 C13 C14 173.3(2)
C1 C2 C21 C22 -92.7(2)
C3 C2 C21 C22 82.2(3)
Cr1 C2 C21 C22 173.81(18)
C4 C3 C31 C32 -67.8(3)
C2 C3 C31 C32 114.0(3)
Cr1 C3 C31 C32 19.9(3)
C3 C4 O4 C41 -95.1(2)
C4A C4 O4 C41 84.3(2)
Cr1 C4 O4 C41 174.67(15)
